data_9014405
loop_
_publ_author_name
'Beevers, C.'
'Lipson, H.'

_publ_section_title
;
 The crystal structure of copper sulfate pentahydrate CuSO4(H2O)5
 _cod_database_code 1010527
;
_journal_name_full 'Proceedings of the Royal Society of London A'
_journal_page_first 570
_journal_page_last 582
_journal_paper_doi 10.1098/rspa.1934.0173
_journal_volume 146
_journal_year 1934
_chemical_formula_sum 'Cu O9 S'
_chemical_name_mineral Chalcanthite
_space_group_IT_number 2
_symmetry_space_group_name_Hall '-P 1'
_symmetry_space_group_name_H-M 'P -1'
_cell_angle_alpha 82.27
_cell_angle_beta 107.43
_cell_angle_gamma 102.67
_cell_length_a 6.12
_cell_length_b 10.7
_cell_length_c 5.97
_cell_formula_units_Z 2
_cell_volume 362.911
_database_code_amcsd 0017438
_exptl_crystal_density_diffrn 2.193
_cod_duplicate_entry 1010527
_cod_original_formula_sum 'Cu S O9'
_cod_database_code 9014405

loop_
_space_group_symop_operation_xyz
x,y,z
-x,-y,-z

loop_
_atom_site_label
_atom_site_fract_x
_atom_site_fract_y
_atom_site_fract_z
Cu1 0.00000 0.00000 0.00000
Cu2 0.50000 0.50000 0.00000
S1 0.00000 0.28000 0.64000
O1 0.89000 0.15000 0.69000
O2 0.24000 0.31000 0.82000
O3 0.86000 0.38000 0.64000
O4 0.02000 0.30000 0.38000
O5 0.83000 0.08000 0.16000
O6 0.29000 0.11000 0.17000
O7 0.48000 0.41000 0.32000
O8 0.76000 0.42000 0.01000
O9 0.43000 0.12000 0.65000

loop_
_cod_related_entry_id
_cod_related_entry_database
_cod_related_entry_code
1 AMCSD 0017438
